data_7224712
loop_
_publ_author_name
'Radhakrishnan, Rakesh'
'Kumaran, Sreejalekshmi Girija'

_publ_section_title
;
 Fluorophores Based on a Minimal Thienylthiazole Core: Towards
 Multifunctional Materials with Solid State Red Emissions, Solvatochromism
 and AIE Behaviour
;
_journal_name_full 'RSC Adv.'
_journal_paper_doi 10.1039/C6RA00672H
_journal_year 2016
_chemical_formula_sum 'C23 H15 N3 O3 S2'
_chemical_formula_weight 445.50
_chemical_melting_point 427.5
_chemical_name_common 5-TPTZ-3
_chemical_name_systematic '4-(furan-2-yl)-5-(5-nitrothiophen-2-yl)-N,N-diphenylthiazol-2-amine '
_chemical_properties_physical 'Light-sensitive, Photo-sensitive'
_space_group_crystal_system triclinic
_space_group_IT_number 2
_space_group_name_Hall '-P 1'
_space_group_name_H-M_alt 'P -1'
_symmetry_space_group_name_Hall '-P 1'
_symmetry_space_group_name_H-M 'P -1'
_atom_sites_solution_hydrogens geom
_audit_creation_method SHELXL-2014/7
_audit_update_record
;
2015-12-03 deposited with the CCDC.
2016-03-24 downloaded from the CCDC.
;
_cell_angle_alpha 76.715(4)
_cell_angle_beta 87.017(3)
_cell_angle_gamma 86.648(3)
_cell_formula_units_Z 2
_cell_length_a 5.5393(3)
_cell_length_b 10.8879(5)
_cell_length_c 17.6155(10)
_cell_measurement_reflns_used 6555
_cell_measurement_temperature 296(2)
_cell_measurement_theta_max 28.4
_cell_measurement_theta_min 2.35
_cell_volume 1031.40(10)
_computing_cell_refinement 'APEX2/SAINT (Bruker, 2004)'
_computing_data_collection 'APEX2 (Bruker, 2004)'
_computing_data_reduction 'SAINT/XPREP (Bruker, 2004)'
_computing_molecular_graphics 'ORTEP3 (Farrugia, 1997) and Mercury (Bruno et al., 2002)'
_computing_publication_material 'SHELXL-2014 (Sheldrick, 2014)'
_computing_structure_refinement 'SHELXL-2014 (Sheldrick, 2014)'
_computing_structure_solution 'SIR92 (Altornare et al., 1993)'
_diffrn_ambient_temperature 296(2)
_diffrn_measured_fraction_theta_full 0.999
_diffrn_measured_fraction_theta_max 0.999
_diffrn_measurement_device_type 'Bruker axs kappa apex2 CCD Diffractometer'
_diffrn_measurement_method '\w and \f scan'
_diffrn_radiation_type MoK\a
_diffrn_radiation_wavelength 0.71073
_diffrn_reflns_av_R_equivalents 0.0463
_diffrn_reflns_av_unetI/netI 0.0337
_diffrn_reflns_laue_measured_fraction_full 0.999
_diffrn_reflns_laue_measured_fraction_max 0.999
_diffrn_reflns_limit_h_max 6
_diffrn_reflns_limit_h_min -6
_diffrn_reflns_limit_k_max 13
_diffrn_reflns_limit_k_min -13
_diffrn_reflns_limit_l_max 21
_diffrn_reflns_limit_l_min -21
_diffrn_reflns_number 26644
_diffrn_reflns_point_group_measured_fraction_full 0.999
_diffrn_reflns_point_group_measured_fraction_max 0.999
_diffrn_reflns_theta_full 25.996
_diffrn_reflns_theta_max 25.996
_diffrn_reflns_theta_min 2.378
_diffrn_source 'Sealed tube'
_exptl_absorpt_coefficient_mu 0.290
_exptl_absorpt_correction_T_max 0.967
_exptl_absorpt_correction_T_min 0.923
_exptl_absorpt_correction_type multi-scan
_exptl_absorpt_process_details 'SADABS (Bruker, 1999)'
_exptl_crystal_colour red
_exptl_crystal_density_diffrn 1.434
_exptl_crystal_description block
_exptl_crystal_F_000 460
_exptl_crystal_preparation Luminescent
_exptl_crystal_recrystallization_method 'Re-crystallisation from solvent: Ethanol'
_exptl_crystal_size_max 0.250
_exptl_crystal_size_mid 0.250
_exptl_crystal_size_min 0.200
_refine_diff_density_max 0.243
_refine_diff_density_min -0.220
_refine_diff_density_rms 0.043
_refine_ls_extinction_method none
_refine_ls_goodness_of_fit_ref 1.040
_refine_ls_hydrogen_treatment constr
_refine_ls_matrix_type full
_refine_ls_number_parameters 280
_refine_ls_number_reflns 4054
_refine_ls_number_restraints 0
_refine_ls_restrained_S_all 1.040
_refine_ls_R_factor_all 0.0698
_refine_ls_R_factor_gt 0.0399
_refine_ls_shift/su_max 0.000
_refine_ls_shift/su_mean 0.000
_refine_ls_structure_factor_coef Fsqd
_refine_ls_weighting_details 'w=1/[\s^2^(Fo^2^)+(0.0306P)^2^+0.6123P] where P=(Fo^2^+2Fc^2^)/3'
_refine_ls_weighting_scheme calc
_refine_ls_wR_factor_gt 0.0822
_refine_ls_wR_factor_ref 0.0993
_reflns_Friedel_coverage 0.000
_reflns_number_gt 2851
_reflns_number_total 4054
_reflns_threshold_expression 'I > 2\s(I)'
_cod_data_source_file c6ra00672h3.cif
_cod_data_source_block sree
_cod_database_code 7224712
_shelx_shelxl_version_number 2014/7
_shelx_space_group_comment
;
The symmetry employed for this shelxl refinement is uniquely defined
by the following loop, which should always be used as a source of
symmetry information in preference to the above space-group names.
They are only intended as comments.
;
_shelx_estimated_absorpt_t_min 0.931
_shelx_estimated_absorpt_t_max 0.944

loop_
_space_group_symop_operation_xyz
'x, y, z'
'-x, -y, -z'

loop_
_atom_site_label
_atom_site_type_symbol
_atom_site_fract_x
_atom_site_fract_y
_atom_site_fract_z
_atom_site_U_iso_or_equiv
_atom_site_adp_type
_atom_site_occupancy
_atom_site_site_symmetry_order
_atom_site_calc_flag
_atom_site_refinement_flags_posn
_atom_site_refinement_flags_adp
C1 C 0.0260(4) 0.4320(2) 0.18085(16) 0.0488(6) Uani 1 1 d . .
C2 C 0.1686(5) 0.4487(3) 0.11548(18) 0.0675(8) Uani 1 1 d . .
H2 H 0.1526 0.4067 0.0757 0.081 Uiso 1 1 calc R U
C3 C 0.3433(5) 0.5364(3) 0.11438(17) 0.0653(8) Uani 1 1 d . .
H3 H 0.4578 0.5586 0.0737 0.078 Uiso 1 1 calc R U
C4 C 0.3294(4) 0.5861(2) 0.17888(14) 0.0409(6) Uani 1 1 d . .
C5 C 0.4790(4) 0.6749(2) 0.20242(13) 0.0382(5) Uani 1 1 d . .
C6 C 0.6224(4) 0.7672(2) 0.16009(13) 0.0373(5) Uani 1 1 d . .
C7 C 0.6591(4) 0.8058(2) 0.07639(13) 0.0410(6) Uani 1 1 d . .
C8 C 0.8472(5) 0.8513(3) 0.03140(16) 0.0711(9) Uani 1 1 d . .
H8 H 0.9968 0.8662 0.0483 0.085 Uiso 1 1 calc R U
C9 C 0.7797(6) 0.8732(3) -0.04685(16) 0.0761(10) Uani 1 1 d . .
H9 H 0.8754 0.9043 -0.0913 0.091 Uiso 1 1 calc R U
C10 C 0.5558(6) 0.8409(3) -0.04429(17) 0.0779(10) Uani 1 1 d . .
H10 H 0.4642 0.8466 -0.0878 0.093 Uiso 1 1 calc R U
C11 C 0.7039(4) 0.7895(2) 0.27717(13) 0.0353(5) Uani 1 1 d . .
C12 C 0.7207(4) 0.7743(2) 0.41463(13) 0.0355(5) Uani 1 1 d . .
C13 C 0.5018(4) 0.8070(3) 0.44648(15) 0.0493(6) Uani 1 1 d . .
H13 H 0.3984 0.8687 0.4177 0.059 Uiso 1 1 calc R U
C14 C 0.4379(5) 0.7463(3) 0.52232(16) 0.0589(8) Uani 1 1 d . .
H14 H 0.2896 0.7672 0.5445 0.071 Uiso 1 1 calc R U
C15 C 0.5893(6) 0.6565(3) 0.56465(16) 0.0589(8) Uani 1 1 d . .
H15 H 0.5437 0.6158 0.6153 0.071 Uiso 1 1 calc R U
C16 C 0.8082(6) 0.6261(3) 0.53273(16) 0.0617(8) Uani 1 1 d . .
H16 H 0.9128 0.5656 0.5620 0.074 Uiso 1 1 calc R U
C17 C 0.8742(5) 0.6848(2) 0.45738(15) 0.0485(6) Uani 1 1 d . .
H17 H 1.0230 0.6638 0.4355 0.058 Uiso 1 1 calc R U
C18 C 0.9579(4) 0.9340(2) 0.32385(13) 0.0355(5) Uani 1 1 d . .
C19 C 0.9484(4) 1.0094(2) 0.37725(16) 0.0527(7) Uani 1 1 d . .
H19 H 0.8320 0.9972 0.4179 0.063 Uiso 1 1 calc R U
C20 C 1.1111(5) 1.1029(3) 0.37054(19) 0.0633(8) Uani 1 1 d . .
H20 H 1.1038 1.1533 0.4067 0.076 Uiso 1 1 calc R U
C21 C 1.2834(5) 1.1219(3) 0.31078(17) 0.0580(7) Uani 1 1 d . .
H21 H 1.3923 1.1853 0.3062 0.070 Uiso 1 1 calc R U
C22 C 1.2938(4) 1.0472(3) 0.25810(15) 0.0525(7) Uani 1 1 d . .
H22 H 1.4112 1.0598 0.2177 0.063 Uiso 1 1 calc R U
C23 C 1.1316(4) 0.9525(2) 0.26391(14) 0.0439(6) Uani 1 1 d . .
H23 H 1.1402 0.9021 0.2277 0.053 Uiso 1 1 calc R U
N1 N -0.1671(4) 0.3483(2) 0.20260(17) 0.0640(7) Uani 1 1 d . .
N2 N 0.7507(3) 0.83066(17) 0.20290(11) 0.0377(4) Uani 1 1 d . .
N3 N 0.7933(3) 0.83423(17) 0.33579(11) 0.0385(5) Uani 1 1 d . .
O1 O -0.2150(4) 0.2844(2) 0.15730(16) 0.0989(8) Uani 1 1 d . .
O2 O -0.2733(4) 0.3463(2) 0.26514(15) 0.0838(7) Uani 1 1 d . .
O3 O 0.4750(3) 0.7979(2) 0.03069(11) 0.0741(6) Uani 1 1 d . .
S1 S 0.09710(11) 0.52301(6) 0.24191(4) 0.04590(18) Uani 1 1 d . .
S2 S 0.50390(11) 0.66734(6) 0.30131(3) 0.04247(17) Uani 1 1 d . .

loop_
_atom_site_aniso_label
_atom_site_aniso_U_11
_atom_site_aniso_U_22
_atom_site_aniso_U_33
_atom_site_aniso_U_23
_atom_site_aniso_U_13
_atom_site_aniso_U_12
C1 0.0441(13) 0.0488(15) 0.0580(17) -0.0180(13) -0.0015(12) -0.0161(11)
C2 0.082(2) 0.073(2) 0.0613(19) -0.0369(16) 0.0026(16) -0.0311(16)
C3 0.0745(19) 0.075(2) 0.0561(18) -0.0327(16) 0.0210(15) -0.0372(16)
C4 0.0399(12) 0.0430(13) 0.0410(14) -0.0110(11) 0.0027(10) -0.0116(10)
C5 0.0392(12) 0.0419(13) 0.0355(13) -0.0113(11) 0.0016(10) -0.0115(10)
C6 0.0349(12) 0.0428(13) 0.0363(13) -0.0116(11) 0.0000(10) -0.0094(10)
C7 0.0444(13) 0.0472(14) 0.0338(13) -0.0107(11) -0.0052(10) -0.0134(11)
C8 0.0549(17) 0.115(3) 0.0405(17) -0.0059(17) -0.0002(13) -0.0295(17)
C9 0.083(2) 0.110(3) 0.0328(16) -0.0077(17) 0.0070(15) -0.031(2)
C10 0.100(3) 0.100(3) 0.0348(17) -0.0069(16) -0.0141(16) -0.040(2)
C11 0.0343(11) 0.0355(12) 0.0379(14) -0.0107(10) 0.0036(10) -0.0101(9)
C12 0.0390(12) 0.0381(12) 0.0320(13) -0.0112(10) 0.0010(10) -0.0130(10)
C13 0.0379(13) 0.0648(17) 0.0454(16) -0.0126(13) -0.0008(11) -0.0042(12)
C14 0.0467(15) 0.084(2) 0.0504(17) -0.0252(16) 0.0148(13) -0.0173(15)
C15 0.087(2) 0.0527(17) 0.0372(16) -0.0085(13) 0.0119(15) -0.0256(15)
C16 0.089(2) 0.0461(16) 0.0463(17) -0.0039(13) -0.0025(15) 0.0042(15)
C17 0.0546(15) 0.0447(14) 0.0463(16) -0.0134(12) 0.0048(12) 0.0011(12)
C18 0.0316(11) 0.0353(12) 0.0395(13) -0.0065(10) -0.0034(10) -0.0088(9)
C19 0.0423(14) 0.0553(16) 0.0679(19) -0.0293(14) 0.0124(12) -0.0151(12)
C20 0.0544(16) 0.0570(17) 0.090(2) -0.0398(17) 0.0088(15) -0.0189(13)
C21 0.0532(16) 0.0487(16) 0.073(2) -0.0095(15) -0.0046(14) -0.0230(13)
C22 0.0467(14) 0.0630(17) 0.0430(16) 0.0020(13) -0.0007(11) -0.0222(13)
C23 0.0444(13) 0.0528(15) 0.0343(14) -0.0071(11) -0.0020(10) -0.0127(11)
N1 0.0520(14) 0.0568(15) 0.089(2) -0.0241(14) -0.0047(13) -0.0223(11)
N2 0.0414(10) 0.0407(11) 0.0320(11) -0.0076(9) -0.0002(8) -0.0144(8)
N3 0.0429(10) 0.0415(11) 0.0329(11) -0.0090(9) 0.0021(8) -0.0186(9)
O1 0.0888(16) 0.0985(18) 0.132(2) -0.0616(17) -0.0035(15) -0.0479(14)
O2 0.0680(14) 0.0883(16) 0.0991(18) -0.0263(14) 0.0253(13) -0.0415(12)
O3 0.0674(12) 0.1102(17) 0.0428(12) -0.0017(11) -0.0124(9) -0.0424(12)
S1 0.0424(3) 0.0512(4) 0.0478(4) -0.0166(3) 0.0060(3) -0.0185(3)
S2 0.0472(3) 0.0450(4) 0.0371(4) -0.0100(3) 0.0050(3) -0.0209(3)

loop_
_atom_type_symbol
_atom_type_description
_atom_type_scat_dispersion_real
_atom_type_scat_dispersion_imag
_atom_type_scat_source
C C 0.0033 0.0016 'International Tables Vol C Tables 4.2.6.8 and 6.1.1.4'
H H 0.0000 0.0000 'International Tables Vol C Tables 4.2.6.8 and 6.1.1.4'
N N 0.0061 0.0033 'International Tables Vol C Tables 4.2.6.8 and 6.1.1.4'
O O 0.0106 0.0060 'International Tables Vol C Tables 4.2.6.8 and 6.1.1.4'
S S 0.1246 0.1234 'International Tables Vol C Tables 4.2.6.8 and 6.1.1.4'

loop_
_geom_angle_atom_site_label_1
_geom_angle_atom_site_label_2
_geom_angle_atom_site_label_3
_geom_angle
C2 C1 N1 127.6(2)
C2 C1 S1 113.08(18)
N1 C1 S1 119.4(2)
C1 C2 C3 112.0(2)
C1 C2 H2 124.0
C3 C2 H2 124.0
C4 C3 C2 113.3(2)
C4 C3 H3 123.4
C2 C3 H3 123.4
C3 C4 C5 131.2(2)
C3 C4 S1 110.67(17)
C5 C4 S1 118.05(17)
C6 C5 C4 131.9(2)
C6 C5 S2 109.19(16)
C4 C5 S2 118.89(17)
C5 C6 N2 116.0(2)
C5 C6 C7 128.5(2)
N2 C6 C7 115.54(19)
C8 C7 O3 108.9(2)
C8 C7 C6 132.3(2)
O3 C7 C6 118.76(19)
C7 C8 C9 107.6(2)
C7 C8 H8 126.2
C9 C8 H8 126.2
C10 C9 C8 106.1(3)
C10 C9 H9 126.9
C8 C9 H9 126.9
C9 C10 O3 110.6(3)
C9 C10 H10 124.7
O3 C10 H10 124.7
N2 C11 N3 126.05(19)
N2 C11 S2 115.20(16)
N3 C11 S2 118.74(16)
C17 C12 C13 120.6(2)
C17 C12 N3 118.9(2)
C13 C12 N3 120.5(2)
C12 C13 C14 118.7(3)
C12 C13 H13 120.7
C14 C13 H13 120.7
C15 C14 C13 120.8(3)
C15 C14 H14 119.6
C13 C14 H14 119.6
C14 C15 C16 120.0(3)
C14 C15 H15 120.0
C16 C15 H15 120.0
C15 C16 C17 120.1(3)
C15 C16 H16 120.0
C17 C16 H16 120.0
C12 C17 C16 119.9(2)
C12 C17 H17 120.1
C16 C17 H17 120.1
C23 C18 C19 119.5(2)
C23 C18 N3 122.4(2)
C19 C18 N3 118.0(2)
C20 C19 C18 120.2(2)
C20 C19 H19 119.9
C18 C19 H19 119.9
C21 C20 C19 120.4(3)
C21 C20 H20 119.8
C19 C20 H20 119.8
C22 C21 C20 119.5(2)
C22 C21 H21 120.2
C20 C21 H21 120.2
C21 C22 C23 121.0(2)
C21 C22 H22 119.5
C23 C22 H22 119.5
C18 C23 C22 119.4(2)
C18 C23 H23 120.3
C22 C23 H23 120.3
O2 N1 O1 124.7(2)
O2 N1 C1 117.4(2)
O1 N1 C1 117.9(3)
C11 N2 C6 110.62(18)
C11 N3 C18 124.26(18)
C11 N3 C12 117.31(17)
C18 N3 C12 118.41(17)
C7 O3 C10 106.7(2)
C1 S1 C4 90.99(12)
C5 S2 C11 88.98(10)

loop_
_geom_bond_atom_site_label_1
_geom_bond_atom_site_label_2
_geom_bond_distance
C1 C2 1.345(4)
C1 N1 1.425(3)
C1 S1 1.696(2)
C2 C3 1.395(4)
C2 H2 0.9300
C3 C4 1.364(3)
C3 H3 0.9300
C4 C5 1.451(3)
C4 S1 1.722(2)
C5 C6 1.373(3)
C5 S2 1.737(2)
C6 N2 1.380(3)
C6 C7 1.444(3)
C7 C8 1.324(3)
C7 O3 1.351(3)
C8 C9 1.410(4)
C8 H8 0.9300
C9 C10 1.304(4)
C9 H9 0.9300
C10 O3 1.357(3)
C10 H10 0.9300
C11 N2 1.299(3)
C11 N3 1.364(3)
C11 S2 1.744(2)
C12 C17 1.368(3)
C12 C13 1.372(3)
C12 N3 1.440(3)
C13 C14 1.385(4)
C13 H13 0.9300
C14 C15 1.360(4)
C14 H14 0.9300
C15 C16 1.365(4)
C15 H15 0.9300
C16 C17 1.375(4)
C16 H16 0.9300
C17 H17 0.9300
C18 C23 1.379(3)
C18 C19 1.381(3)
C18 N3 1.431(3)
C19 C20 1.379(3)
C19 H19 0.9300
C20 C21 1.371(4)
C20 H20 0.9300
C21 C22 1.365(4)
C21 H21 0.9300
C22 C23 1.389(3)
C22 H22 0.9300
C23 H23 0.9300
N1 O2 1.218(3)
N1 O1 1.221(3)

loop_
_geom_hbond_atom_site_label_D
_geom_hbond_atom_site_label_H
_geom_hbond_atom_site_label_A
_geom_hbond_distance_DH
_geom_hbond_distance_HA
_geom_hbond_distance_DA
_geom_hbond_angle_DHA
_geom_hbond_site_symmetry_A
C3 H3 O3 0.93 2.55 3.003(4) 110.6 .
C10 H10 O1 0.93 2.58 3.366(4) 142.8 2_565
C23 H23 N2 0.93 2.43 2.930(3) 113.8 .

loop_
_geom_torsion_atom_site_label_1
_geom_torsion_atom_site_label_2
_geom_torsion_atom_site_label_3
_geom_torsion_atom_site_label_4
_geom_torsion
N1 C1 C2 C3 -178.6(3)
S1 C1 C2 C3 0.7(4)
C1 C2 C3 C4 -0.6(4)
C2 C3 C4 C5 177.2(3)
C2 C3 C4 S1 0.2(4)
C3 C4 C5 C6 25.6(5)
S1 C4 C5 C6 -157.6(2)
C3 C4 C5 S2 -151.5(3)
S1 C4 C5 S2 25.3(3)
C4 C5 C6 N2 -176.9(2)
S2 C5 C6 N2 0.4(3)
C4 C5 C6 C7 2.3(4)
S2 C5 C6 C7 179.6(2)
C5 C6 C7 C8 -148.6(3)
N2 C6 C7 C8 30.6(4)
C5 C6 C7 O3 31.9(4)
N2 C6 C7 O3 -148.9(2)
O3 C7 C8 C9 -0.1(4)
C6 C7 C8 C9 -179.7(3)
C7 C8 C9 C10 0.6(4)
C8 C9 C10 O3 -0.8(4)
C17 C12 C13 C14 -1.0(4)
N3 C12 C13 C14 179.5(2)
C12 C13 C14 C15 0.4(4)
C13 C14 C15 C16 0.6(4)
C14 C15 C16 C17 -1.0(4)
C13 C12 C17 C16 0.7(4)
N3 C12 C17 C16 -179.8(2)
C15 C16 C17 C12 0.4(4)
C23 C18 C19 C20 0.2(4)
N3 C18 C19 C20 176.8(2)
C18 C19 C20 C21 0.1(4)
C19 C20 C21 C22 -0.4(5)
C20 C21 C22 C23 0.3(4)
C19 C18 C23 C22 -0.3(4)
N3 C18 C23 C22 -176.7(2)
C21 C22 C23 C18 0.0(4)
C2 C1 N1 O2 179.2(3)
S1 C1 N1 O2 -0.1(4)
C2 C1 N1 O1 -1.1(5)
S1 C1 N1 O1 179.6(2)
N3 C11 N2 C6 -177.7(2)
S2 C11 N2 C6 1.3(3)
C5 C6 N2 C11 -1.1(3)
C7 C6 N2 C11 179.6(2)
N2 C11 N3 C18 -1.0(4)
S2 C11 N3 C18 -179.87(17)
N2 C11 N3 C12 -179.3(2)
S2 C11 N3 C12 1.8(3)
C23 C18 N3 C11 -33.5(3)
C19 C18 N3 C11 150.1(2)
C23 C18 N3 C12 144.9(2)
C19 C18 N3 C12 -31.6(3)
C17 C12 N3 C11 98.9(2)
C13 C12 N3 C11 -81.6(3)
C17 C12 N3 C18 -79.6(3)
C13 C12 N3 C18 100.0(2)
C8 C7 O3 C10 -0.3(3)
C6 C7 O3 C10 179.3(2)
C9 C10 O3 C7 0.7(4)
C2 C1 S1 C4 -0.5(2)
N1 C1 S1 C4 178.8(2)
C3 C4 S1 C1 0.2(2)
C5 C4 S1 C1 -177.3(2)
C6 C5 S2 C11 0.24(18)
C4 C5 S2 C11 177.9(2)
N2 C11 S2 C5 -0.91(19)
N3 C11 S2 C5 178.12(19)
